data_7106863
loop_
_publ_author_name
'Bani Kanta Sarma'
'Muhammed Yousufuddin'
'Thomas Kodadek'

_publ_section_title
;
 Acyl hydrazides as peptoid sub-monomers
;
_journal_name_full Chem.Commun.
_journal_page_first 10590
_journal_paper_doi 10.1039/c1cc12750k
_journal_volume 47
_journal_year 2011
_chemical_formula_sum 'C6 H11 N3 O3'
_chemical_formula_weight 173.18
_chemical_name_systematic
;
?
;
_space_group_IT_number 4
_symmetry_cell_setting monoclinic
_symmetry_space_group_name_Hall 'P 2yb'
_symmetry_space_group_name_H-M 'P 1 21 1'
_atom_sites_solution_hydrogens geom
_atom_sites_solution_primary direct
_atom_sites_solution_secondary difmap
_audit_creation_method SHELXL-97
_cell_angle_alpha 90.00
_cell_angle_beta 97.832(5)
_cell_angle_gamma 90.00
_cell_formula_units_Z 2
_cell_length_a 4.7784(18)
_cell_length_b 10.846(4)
_cell_length_c 8.480(3)
_cell_measurement_reflns_used 2044
_cell_measurement_temperature 296(2)
_cell_measurement_theta_max 27.89
_cell_measurement_theta_min 2.42
_cell_volume 435.4(3)
_computing_cell_refinement 'Bruker SMART'
_computing_data_collection 'Bruker SMART'
_computing_data_reduction 'Bruker SAINT'
_computing_molecular_graphics 'Bruker SHELXTL'
_computing_publication_material 'Bruker SHELXTL'
_computing_structure_refinement 'SHELXL-97 (Sheldrick, 1997)'
_computing_structure_solution 'SHELXS-97 (Sheldrick, 1990)'
_diffrn_ambient_temperature 296(2)
_diffrn_measured_fraction_theta_full 0.994
_diffrn_measured_fraction_theta_max 0.994
_diffrn_measurement_device_type 'CCD area detector'
_diffrn_measurement_method 'phi and omega scans'
_diffrn_radiation_monochromator graphite
_diffrn_radiation_source 'fine-focus sealed tube'
_diffrn_radiation_type MoK\a
_diffrn_radiation_wavelength 0.71073
_diffrn_reflns_av_R_equivalents 0.0961
_diffrn_reflns_av_sigmaI/netI 0.0723
_diffrn_reflns_limit_h_max 6
_diffrn_reflns_limit_h_min -6
_diffrn_reflns_limit_k_max 14
_diffrn_reflns_limit_k_min -14
_diffrn_reflns_limit_l_max 11
_diffrn_reflns_limit_l_min -11
_diffrn_reflns_number 4310
_diffrn_reflns_theta_full 28.37
_diffrn_reflns_theta_max 28.37
_diffrn_reflns_theta_min 2.42
_exptl_absorpt_coefficient_mu 0.107
_exptl_absorpt_correction_type none
_exptl_crystal_colour colorless
_exptl_crystal_density_diffrn 1.321
_exptl_crystal_density_method 'not measured'
_exptl_crystal_description plate
_exptl_crystal_F_000 184
_exptl_crystal_size_max 0.52
_exptl_crystal_size_mid 0.31
_exptl_crystal_size_min 0.05
_refine_diff_density_max 0.282
_refine_diff_density_min -0.205
_refine_diff_density_rms 0.053
_refine_ls_abs_structure_details 'Flack H D (1983), Acta Cryst. A39, 876-881'
_refine_ls_abs_structure_Flack 0.0(16)
_refine_ls_extinction_method none
_refine_ls_goodness_of_fit_ref 1.087
_refine_ls_hydrogen_treatment constr
_refine_ls_matrix_type full
_refine_ls_number_parameters 111
_refine_ls_number_reflns 2131
_refine_ls_number_restraints 1
_refine_ls_restrained_S_all 1.087
_refine_ls_R_factor_all 0.0690
_refine_ls_R_factor_gt 0.0564
_refine_ls_shift/su_max 0.015
_refine_ls_shift/su_mean 0.001
_refine_ls_structure_factor_coef Fsqd
_refine_ls_weighting_details 'calc w=1/[\s^2^(Fo^2^)+(0.0800P)^2^+0.0000P] where P=(Fo^2^+2Fc^2^)/3'
_refine_ls_weighting_scheme calc
_refine_ls_wR_factor_gt 0.1328
_refine_ls_wR_factor_ref 0.1440
_reflns_number_gt 1720
_reflns_number_total 2131
_reflns_threshold_expression >2sigma(I)
_cod_data_source_file c1cc12750k.txt
_cod_data_source_block compd1d_
_cod_original_sg_symbol_H-M P2(1)
_cod_database_code 7106863

loop_
_symmetry_equiv_pos_as_xyz
'x, y, z'
'-x, y+1/2, -z'

loop_
_atom_site_label
_atom_site_type_symbol
_atom_site_fract_x
_atom_site_fract_y
_atom_site_fract_z
_atom_site_U_iso_or_equiv
_atom_site_adp_type
_atom_site_occupancy
_atom_site_symmetry_multiplicity
_atom_site_calc_flag
_atom_site_refinement_flags
C1 C 0.3987(7) 0.9159(2) 0.8431(3) 0.0620(7) Uani 1 1 d .
H1A H 0.2724 0.9851 0.8306 0.093 Uiso 1 1 calc R
H1B H 0.5707 0.9366 0.8026 0.093 Uiso 1 1 calc R
H1C H 0.4401 0.8952 0.9540 0.093 Uiso 1 1 calc R
C2 C 0.2630(5) 0.8079(2) 0.7532(2) 0.0410(5) Uani 1 1 d .
C3 C 0.3490(5) 0.5595(2) 0.5624(3) 0.0405(5) Uani 1 1 d .
C4 C 0.5687(6) 0.5377(3) 0.7024(3) 0.0620(7) Uani 1 1 d .
H4A H 0.5018 0.5677 0.7971 0.093 Uiso 1 1 calc R
H4B H 0.7388 0.5805 0.6872 0.093 Uiso 1 1 calc R
H4C H 0.6067 0.4510 0.7131 0.093 Uiso 1 1 calc R
C5 C 0.0357(4) 0.7038(2) 0.4032(2) 0.0388(4) Uani 1 1 d .
H5A H -0.0565 0.7797 0.4279 0.047 Uiso 1 1 calc R
H5B H -0.1029 0.6381 0.3976 0.047 Uiso 1 1 calc R
C6 C 0.1400(4) 0.71685(19) 0.2417(2) 0.0356(4) Uani 1 1 d .
N1 N 0.3798(4) 0.77437(15) 0.6228(2) 0.0388(4) Uani 1 1 d .
H1 H 0.5246 0.8131 0.5980 0.047 Uiso 1 1 calc R
N2 N 0.2637(4) 0.67700(16) 0.5295(2) 0.0387(4) Uani 1 1 d .
N3 N -0.0633(4) 0.7295(2) 0.1210(2) 0.0537(6) Uani 1 1 d .
H3A H -0.0221 0.7388 0.0261 0.064 Uiso 1 1 calc R
H3B H -0.2371 0.7284 0.1371 0.064 Uiso 1 1 calc R
O1 O 0.0669(4) 0.75037(19) 0.7960(2) 0.0638(5) Uani 1 1 d .
O2 O 0.2423(4) 0.47525(16) 0.4763(2) 0.0548(5) Uani 1 1 d .
O3 O 0.3914(3) 0.71726(17) 0.23009(19) 0.0502(4) Uani 1 1 d .

loop_
_atom_site_aniso_label
_atom_site_aniso_U_11
_atom_site_aniso_U_22
_atom_site_aniso_U_33
_atom_site_aniso_U_23
_atom_site_aniso_U_13
_atom_site_aniso_U_12
C1 0.0844(19) 0.0489(14) 0.0518(13) -0.0116(11) 0.0062(13) -0.0056(13)
C2 0.0492(12) 0.0420(11) 0.0316(9) 0.0011(8) 0.0052(8) 0.0001(9)
C3 0.0461(10) 0.0349(10) 0.0423(10) 0.0006(8) 0.0128(9) -0.0007(9)
C4 0.0704(15) 0.0480(14) 0.0629(16) 0.0086(12) -0.0079(13) 0.0033(12)
C5 0.0352(9) 0.0493(11) 0.0327(8) 0.0002(9) 0.0075(7) 0.0031(9)
C6 0.0352(9) 0.0369(10) 0.0365(9) -0.0014(8) 0.0114(7) -0.0014(8)
N1 0.0458(9) 0.0338(9) 0.0382(8) -0.0022(7) 0.0109(7) -0.0052(7)
N2 0.0444(9) 0.0378(9) 0.0329(8) -0.0028(6) 0.0019(7) 0.0018(7)
N3 0.0367(9) 0.0902(17) 0.0359(8) 0.0114(10) 0.0113(7) -0.0013(10)
O1 0.0720(11) 0.0784(13) 0.0455(9) -0.0059(9) 0.0244(8) -0.0205(10)
O2 0.0617(10) 0.0413(9) 0.0621(10) -0.0099(8) 0.0102(8) -0.0047(7)
O3 0.0333(7) 0.0679(11) 0.0515(8) 0.0034(8) 0.0134(6) 0.0003(8)

loop_
_atom_type_symbol
_atom_type_description
_atom_type_scat_dispersion_real
_atom_type_scat_dispersion_imag
_atom_type_scat_source
C C 0.0033 0.0016 'International Tables Vol C Tables 4.2.6.8 and 6.1.1.4'
H H 0.0000 0.0000 'International Tables Vol C Tables 4.2.6.8 and 6.1.1.4'
N N 0.0061 0.0033 'International Tables Vol C Tables 4.2.6.8 and 6.1.1.4'
O O 0.0106 0.0060 'International Tables Vol C Tables 4.2.6.8 and 6.1.1.4'

loop_
_geom_angle_atom_site_label_1
_geom_angle_atom_site_label_2
_geom_angle_atom_site_label_3
_geom_angle
C2 C1 H1A 109.5
C2 C1 H1B 109.5
H1A C1 H1B 109.5
C2 C1 H1C 109.5
H1A C1 H1C 109.5
H1B C1 H1C 109.5
O1 C2 N1 121.6(2)
O1 C2 C1 123.0(2)
N1 C2 C1 115.3(2)
O2 C3 N2 119.0(2)
O2 C3 C4 122.8(2)
N2 C3 C4 118.1(2)
C3 C4 H4A 109.5
C3 C4 H4B 109.5
H4A C4 H4B 109.5
C3 C4 H4C 109.5
H4A C4 H4C 109.5
H4B C4 H4C 109.5
N2 C5 C6 112.15(16)
N2 C5 H5A 109.2
C6 C5 H5A 109.2
N2 C5 H5B 109.2
C6 C5 H5B 109.2
H5A C5 H5B 107.9
O3 C6 N3 124.52(17)
O3 C6 C5 121.27(18)
N3 C6 C5 114.20(15)
C2 N1 N2 119.48(18)
C2 N1 H1 120.3
N2 N1 H1 120.3
C3 N2 N1 120.79(18)
C3 N2 C5 121.03(17)
N1 N2 C5 118.04(18)
C6 N3 H3A 120.0
C6 N3 H3B 120.0
H3A N3 H3B 120.0

loop_
_geom_bond_atom_site_label_1
_geom_bond_atom_site_label_2
_geom_bond_distance
C1 C2 1.497(3)
C1 H1A 0.9600
C1 H1B 0.9600
C1 H1C 0.9600
C2 O1 1.221(3)
C2 N1 1.354(3)
C3 O2 1.235(3)
C3 N2 1.356(3)
C3 C4 1.492(3)
C4 H4A 0.9600
C4 H4B 0.9600
C4 H4C 0.9600
C5 N2 1.449(3)
C5 C6 1.526(3)
C5 H5A 0.9700
C5 H5B 0.9700
C6 O3 1.218(2)
C6 N3 1.319(3)
N1 N2 1.389(2)
N1 H1 0.8600
N3 H3A 0.8600
N3 H3B 0.8600
